data_4341427
loop_
_publ_author_name
'Chakraborty, Anindita'
'Lingampalli, Srinivasa Rao'
'Kumari, Aman'
'Ribas, Joan'
'Ribas-Arino, Jordi'
'Maji, Tapas Kumar'

_publ_section_title
;
 Structural and Magnetic Diversity Based on Different Imidazolate Linkers
 in Cu(II)-Azido Coordination Compounds
;
_journal_name_full 'Inorganic Chemistry'
_journal_page_first 141031143936008
_journal_paper_doi 10.1021/ic501655u
_journal_year 2014
_chemical_formula_sum 'C9 H11 Cu2 N15'
_chemical_formula_weight 456.41
_chemical_name_systematic
;
 ?
;
_space_group_IT_number 2
_symmetry_cell_setting triclinic
_symmetry_space_group_name_Hall '-P 1'
_symmetry_space_group_name_H-M 'P -1'
_atom_sites_solution_hydrogens geom
_atom_sites_solution_primary direct
_atom_sites_solution_secondary difmap
_audit_creation_method SHELXL-97
_cell_angle_alpha 83.099(3)
_cell_angle_beta 77.457(2)
_cell_angle_gamma 71.479(2)
_cell_formula_units_Z 2
_cell_length_a 7.6956(3)
_cell_length_b 8.7246(4)
_cell_length_c 13.1172(6)
_cell_measurement_temperature 293(2)
_cell_volume 813.91(6)
_computing_cell_refinement SMART
_computing_data_collection 'SMART (Bruker,2000)'
_computing_data_reduction 'SAINT (Bruker,2000)'
_computing_molecular_graphics 'Mercury 1.4.1'
_computing_publication_material 'PLATON (Spek, 2003)'
_computing_structure_refinement 'SHELXL-97 (Sheldrick, 2008)'
_computing_structure_solution 'SIR-92 (Altomare et al. 1994)'
_diffrn_ambient_temperature 293(2)
_diffrn_measured_fraction_theta_full 0.994
_diffrn_measured_fraction_theta_max 0.994
_diffrn_radiation_monochromator graphite
_diffrn_radiation_source 'fine-focus sealed tube'
_diffrn_radiation_type MoK\a
_diffrn_radiation_wavelength 0.71073
_diffrn_reflns_av_R_equivalents 0.0325
_diffrn_reflns_av_sigmaI/netI 0.0330
_diffrn_reflns_limit_h_max 8
_diffrn_reflns_limit_h_min -8
_diffrn_reflns_limit_k_max 9
_diffrn_reflns_limit_k_min -9
_diffrn_reflns_limit_l_max 14
_diffrn_reflns_limit_l_min -14
_diffrn_reflns_number 7067
_diffrn_reflns_theta_full 23.06
_diffrn_reflns_theta_max 23.06
_diffrn_reflns_theta_min 2.47
_exptl_absorpt_coefficient_mu 2.645
_exptl_absorpt_correction_T_max 0.9490
_exptl_absorpt_correction_T_min 0.9016
_exptl_absorpt_correction_type empirical
_exptl_absorpt_process_details SADABS
_exptl_crystal_colour green
_exptl_crystal_density_diffrn 1.862
_exptl_crystal_density_method 'not measured'
_exptl_crystal_description block
_exptl_crystal_F_000 456
_exptl_crystal_size_max 0.04
_exptl_crystal_size_mid 0.03
_exptl_crystal_size_min 0.02
_refine_diff_density_max 1.979
_refine_diff_density_min -0.652
_refine_diff_density_rms 0.136
_refine_ls_extinction_method none
_refine_ls_goodness_of_fit_ref 1.138
_refine_ls_hydrogen_treatment mixed
_refine_ls_matrix_type full
_refine_ls_number_parameters 235
_refine_ls_number_reflns 2288
_refine_ls_number_restraints 0
_refine_ls_restrained_S_all 1.138
_refine_ls_R_factor_all 0.0600
_refine_ls_R_factor_gt 0.0505
_refine_ls_shift/su_max 0.000
_refine_ls_shift/su_mean 0.000
_refine_ls_structure_factor_coef Fsqd
_refine_ls_weighting_details 'calc w=1/[\s^2^(Fo^2^)+(0.0657P)^2^+5.2938P] where P=(Fo^2^+2Fc^2^)/3'
_refine_ls_weighting_scheme calc
_refine_ls_wR_factor_gt 0.1407
_refine_ls_wR_factor_ref 0.1468
_reflns_number_gt 1948
_reflns_number_total 2288
_reflns_threshold_expression >2\s(I)
_cod_data_source_file ic501655u_si_001.cif
_cod_data_source_block compound3
_cod_depositor_comments
;
The following automatic conversions were performed:

'_symmetry_cell_setting' value 'Triclinic' changed to 'triclinic'
according to
/home/saulius/struct/COD-crude-data--automatic-downloads/rss-feeds/ACS/lib/dictionaries/cif_core.dic
dictionary named 'cif_core.dic' version 2.4.2 from 2011-04-26.

Automatic conversion script
Id: cif_fix_values 2827 2014-09-09 07:05:25Z andrius 
;
_cod_original_sg_symbol_H-M P-1
_cod_database_code 4341427

loop_
_symmetry_equiv_pos_as_xyz
'x, y, z'
'-x, -y, -z'

loop_
_atom_site_label
_atom_site_type_symbol
_atom_site_fract_x
_atom_site_fract_y
_atom_site_fract_z
_atom_site_U_iso_or_equiv
_atom_site_adp_type
_atom_site_occupancy
_atom_site_symmetry_multiplicity
_atom_site_calc_flag
_atom_site_refinement_flags
C1 C 0.5389(11) -0.2230(10) 0.8761(6) 0.040(2) Uani 1 1 d .
H1 H 0.4885 -0.3088 0.8894 0.047 Uiso 1 1 calc R
C2 C 0.7232(11) -0.2367(11) 0.8482(6) 0.044(2) Uani 1 1 d .
H2 H 0.8219 -0.3318 0.8385 0.053 Uiso 1 1 calc R
C3 C 0.5641(10) 0.0134(10) 0.8553(7) 0.042(2) Uani 1 1 d .
H4 H 0.5350 0.1256 0.8499 0.051 Uiso 1 1 calc R
C4 C 0.1853(12) 0.3763(10) 0.8881(6) 0.0379(19) Uani 1 1 d .
H5 H 0.1654 0.3859 0.9598 0.045 Uiso 1 1 calc R
C5 C 0.2216(11) 0.4879(9) 0.8150(6) 0.0352(19) Uani 1 1 d .
H6 H 0.2324 0.5869 0.8274 0.042 Uiso 1 1 calc R
C6 C 0.2139(10) 0.2867(9) 0.7407(6) 0.0323(18) Uani 1 1 d .
H7 H 0.2180 0.2204 0.6892 0.039 Uiso 1 1 calc R
C7 C -0.0164(11) 0.8032(11) 0.5207(8) 0.050(2) Uani 1 1 d .
H8 H 0.0596 0.8629 0.4829 0.060 Uiso 1 1 calc R
C8 C -0.2038(12) 0.8497(12) 0.5325(7) 0.053(2) Uani 1 1 d .
H9 H -0.2802 0.9454 0.5066 0.063 Uiso 1 1 calc R
C9 C -0.1039(11) 0.6137(10) 0.6121(6) 0.0367(19) Uani 1 1 d .
H11 H -0.1032 0.5170 0.6508 0.044 Uiso 1 1 calc R
N1 N -0.1079(8) 0.1340(8) 0.9785(5) 0.0377(17) Uani 1 1 d .
N2 N -0.2013(9) 0.2639(8) 0.9504(5) 0.0352(16) Uani 1 1 d .
N3 N -0.2870(13) 0.3895(11) 0.9252(8) 0.082(3) Uani 1 1 d .
N4 N 0.1161(9) -0.0658(9) 0.7667(6) 0.0423(17) Uani 1 1 d .
N5 N 0.2319(8) -0.1439(7) 0.7035(5) 0.0287(15) Uani 1 1 d .
N6 N 0.3455(9) -0.2232(9) 0.6391(6) 0.0398(16) Uani 1 1 d .
N7 N 0.4386(8) -0.0619(7) 0.8815(5) 0.0311(15) Uani 1 1 d .
N8 N 0.7342(9) -0.0831(10) 0.8376(6) 0.0473(19) Uani 1 1 d .
H3 H 0.8347 -0.0549 0.8220 0.057 Uiso 1 1 calc R
N9 N 0.1816(8) 0.2466(7) 0.8418(4) 0.0271(14) Uani 1 1 d .
N10 N 0.2403(8) 0.4329(7) 0.7198(4) 0.0277(14) Uani 1 1 d .
N11 N 0.0461(8) 0.6575(7) 0.5714(5) 0.0305(14) Uani 1 1 d .
N12 N -0.2573(9) 0.7261(9) 0.5906(6) 0.0443(18) Uani 1 1 d .
H10 H -0.3698 0.7216 0.6099 0.053 Uiso 1 1 calc R
N13 N 0.5819(8) 0.4127(8) 0.5691(5) 0.0345(15) Uani 1 1 d .
N14 N 0.6567(10) 0.3376(9) 0.6376(6) 0.0464(18) Uani 1 1 d .
N15 N 0.7270(13) 0.2713(15) 0.7043(8) 0.096(4) Uani 1 1 d .
Cu1 Cu 0.16325(11) 0.03842(10) 0.91386(7) 0.0264(3) Uani 1 1 d .
Cu2 Cu 0.30908(11) 0.54119(10) 0.58303(6) 0.0262(3) Uani 1 1 d .

loop_
_atom_site_aniso_label
_atom_site_aniso_U_11
_atom_site_aniso_U_22
_atom_site_aniso_U_33
_atom_site_aniso_U_23
_atom_site_aniso_U_13
_atom_site_aniso_U_12
C1 0.028(4) 0.037(5) 0.048(5) 0.007(4) -0.006(4) -0.005(4)
C2 0.028(5) 0.054(6) 0.037(5) 0.002(4) -0.004(4) 0.005(4)
C3 0.019(4) 0.041(5) 0.062(6) 0.004(4) 0.009(4) -0.016(4)
C4 0.051(5) 0.035(5) 0.029(4) 0.002(4) -0.004(4) -0.018(4)
C5 0.050(5) 0.022(4) 0.032(4) 0.006(3) -0.005(4) -0.015(4)
C6 0.038(4) 0.028(4) 0.032(4) 0.002(3) -0.004(3) -0.014(4)
C7 0.028(5) 0.042(5) 0.072(6) 0.008(5) -0.004(4) -0.006(4)
C8 0.032(5) 0.056(6) 0.061(6) 0.002(5) -0.012(4) -0.002(4)
C9 0.031(4) 0.043(5) 0.038(4) 0.002(4) -0.004(4) -0.016(4)
N1 0.023(3) 0.025(4) 0.051(4) 0.021(3) 0.007(3) -0.004(3)
N2 0.025(3) 0.033(4) 0.041(4) 0.010(3) 0.004(3) -0.011(3)
N3 0.056(5) 0.046(5) 0.107(8) 0.038(5) 0.000(5) 0.012(4)
N4 0.029(4) 0.042(4) 0.054(4) -0.014(4) 0.000(3) -0.008(3)
N5 0.024(4) 0.027(3) 0.040(4) 0.004(3) -0.011(3) -0.013(3)
N6 0.027(4) 0.042(4) 0.052(4) -0.010(4) -0.002(3) -0.013(3)
N7 0.029(3) 0.033(4) 0.031(3) 0.005(3) -0.003(3) -0.014(3)
N8 0.030(4) 0.066(5) 0.050(4) -0.002(4) -0.003(3) -0.023(4)
N9 0.023(3) 0.026(3) 0.029(3) 0.006(3) 0.005(3) -0.012(3)
N10 0.026(3) 0.026(3) 0.027(3) 0.007(3) 0.002(3) -0.010(3)
N11 0.024(3) 0.028(4) 0.037(4) 0.003(3) -0.004(3) -0.006(3)
N12 0.018(3) 0.062(5) 0.053(4) -0.009(4) -0.003(3) -0.013(3)
N13 0.021(3) 0.040(4) 0.030(4) 0.011(3) 0.000(3) 0.000(3)
N14 0.033(4) 0.052(5) 0.044(4) 0.018(4) -0.005(4) -0.008(3)
N15 0.053(6) 0.146(10) 0.074(7) 0.058(7) -0.021(5) -0.026(6)
Cu1 0.0206(5) 0.0214(5) 0.0328(5) 0.0068(4) 0.0011(4) -0.0073(4)
Cu2 0.0206(5) 0.0257(5) 0.0285(5) 0.0074(4) -0.0007(4) -0.0073(4)

loop_
_atom_type_symbol
_atom_type_description
_atom_type_scat_dispersion_real
_atom_type_scat_dispersion_imag
_atom_type_scat_source
C C 0.0033 0.0016 'International Tables Vol C Tables 4.2.6.8 and 6.1.1.4'
H H 0.0000 0.0000 'International Tables Vol C Tables 4.2.6.8 and 6.1.1.4'
N N 0.0061 0.0033 'International Tables Vol C Tables 4.2.6.8 and 6.1.1.4'
Cu Cu 0.3201 1.2651 'International Tables Vol C Tables 4.2.6.8 and 6.1.1.4'

loop_
_geom_angle_atom_site_label_1
_geom_angle_atom_site_label_2
_geom_angle_atom_site_label_3
_geom_angle
_geom_angle_site_symmetry_1
_geom_angle_site_symmetry_3
C2 C1 N7 109.0(8) . .
C1 C2 N8 105.9(7) . .
N7 C3 N8 113.6(8) . .
C5 C4 N9 109.7(7) . .
C4 C5 N10 108.6(7) . .
N9 C6 N10 113.2(7) . .
C8 C7 N11 110.7(8) . .
C7 C8 N12 105.1(8) . .
N11 C9 N12 111.1(7) . .
N2 N1 Cu1 122.7(5) . .
N2 N1 Cu1 133.3(5) . 2_557
Cu1 N1 Cu1 104.0(3) . 2_557
N3 N2 N1 177.8(10) . .
N5 N4 Cu1 126.6(5) . .
N4 N5 N6 178.5(7) . .
N5 N6 Cu2 121.6(5) . 1_545
C3 N7 C1 104.4(7) . .
C3 N7 Cu1 126.8(6) . .
C1 N7 Cu1 128.8(5) . .
C3 N8 C2 107.0(7) . .
C6 N9 C4 104.2(6) . .
C6 N9 Cu1 129.6(5) . .
C4 N9 Cu1 125.8(5) . .
C6 N10 C5 104.4(6) . .
C6 N10 Cu2 128.9(5) . .
C5 N10 Cu2 126.5(5) . .
C9 N11 C7 105.3(6) . .
C9 N11 Cu2 128.3(5) . .
C7 N11 Cu2 126.4(5) . .
C9 N12 C8 107.8(7) . .
N14 N13 Cu2 126.2(5) . .
N14 N13 Cu2 130.1(5) . 2_666
Cu2 N13 Cu2 103.5(3) . 2_666
N15 N14 N13 177.5(11) . .
N9 Cu1 N7 92.2(2) . .
N9 Cu1 N1 92.9(2) . .
N7 Cu1 N1 167.8(3) . .
N9 Cu1 N1 163.8(3) . 2_557
N7 Cu1 N1 96.6(2) . 2_557
N1 Cu1 N1 76.0(3) . 2_557
N9 Cu1 N4 95.3(3) . .
N7 Cu1 N4 93.3(2) . .
N1 Cu1 N4 97.3(3) . .
N1 Cu1 N4 97.8(3) 2_557 .
N10 Cu2 N11 93.8(2) . .
N10 Cu2 N13 92.9(2) . .
N11 Cu2 N13 170.1(3) . .
N10 Cu2 N13 163.8(3) . 2_666
N11 Cu2 N13 95.3(2) . 2_666
N13 Cu2 N13 76.5(3) . 2_666
N10 Cu2 N6 100.0(3) . 1_565
N11 Cu2 N6 91.3(2) . 1_565
N13 Cu2 N6 94.8(3) . 1_565
N13 Cu2 N6 93.2(3) 2_666 1_565

loop_
_geom_bond_atom_site_label_1
_geom_bond_atom_site_label_2
_geom_bond_distance
_geom_bond_site_symmetry_2
C1 C2 1.355(11) .
C1 N7 1.373(10) .
C2 N8 1.358(12) .
C3 N7 1.298(9) .
C3 N8 1.301(11) .
C4 C5 1.333(11) .
C4 N9 1.358(10) .
C5 N10 1.353(10) .
C6 N9 1.320(9) .
C6 N10 1.342(9) .
C7 C8 1.347(12) .
C7 N11 1.355(10) .
C8 N12 1.364(12) .
C9 N11 1.314(10) .
C9 N12 1.333(10) .
N1 N2 1.198(9) .
N1 Cu1 2.016(6) .
N1 Cu1 2.018(6) 2_557
N2 N3 1.137(10) .
N4 N5 1.173(9) .
N4 Cu1 2.371(7) .
N5 N6 1.179(9) .
N6 Cu2 2.380(7) 1_545
N7 Cu1 1.989(6) .
N9 Cu1 1.976(5) .
N10 Cu2 1.972(5) .
N11 Cu2 1.985(6) .
N13 N14 1.188(10) .
N13 Cu2 2.021(6) .
N13 Cu2 2.036(6) 2_666
N14 N15 1.131(11) .
Cu1 N1 2.018(6) 2_557
Cu2 N13 2.036(6) 2_666
Cu2 N6 2.380(7) 1_565
